data_2108498
loop_
_publ_author_name
'Shishkina, Svitlana V.'
'Konovalova, Irina S.'
'Kovalenko, Sergiy M.'
'Trostianko, Pavlo V.'
'Geleverya, Anna O.'
'Nikolayeva, Lyudmila L.'
'Bunyatyan, Natalya D.'

_publ_section_title
;
 Influence of <i>ortho</i>-substituent on the molecular and crystal
 structures of 2-(<i>N</i>-arylimino)coumarin-3-carboxamide: isotypic and
 polymorphic structures
;
_journal_issue 5
_journal_name_full 'Acta Crystallographica Section B'
_journal_page_first
;
;
_journal_paper_doi 10.1107/S2052520619010485
_journal_volume 75
_journal_year 2019
_chemical_formula_sum 'C17 H14 N2 O3'
_chemical_formula_weight 294.30
_space_group_crystal_system monoclinic
_space_group_IT_number 14
_space_group_name_Hall '-P 2ybc'
_space_group_name_H-M_alt 'P 1 21/c 1'
_symmetry_space_group_name_Hall '-P 2ybc'
_symmetry_space_group_name_H-M 'P 1 21/c 1'
_atom_sites_solution_hydrogens geom
_audit_creation_method SHELXL-2016/6
_cell_angle_alpha 90
_cell_angle_beta 99.570(16)
_cell_angle_gamma 90
_cell_formula_units_Z 4
_cell_length_a 6.9921(13)
_cell_length_b 10.1424(15)
_cell_length_c 20.862(3)
_cell_measurement_reflns_used 715
_cell_measurement_temperature 293(2)
_cell_measurement_theta_max 19.997
_cell_measurement_theta_min 3.559
_cell_volume 1458.9(4)
_computing_structure_refinement 'SHELXL-2016/6 (Sheldrick, 2016)'
_computing_structure_solution 'SHELXT 2014/5 (Sheldrick, 2014)'
_diffrn_ambient_temperature 293(2)
_diffrn_detector_area_resol_mean 16.1827
_diffrn_measured_fraction_theta_full 0.999
_diffrn_measured_fraction_theta_max 0.999
_diffrn_measurement_device_type 'Xcalibur, Sapphire3'
_diffrn_measurement_method '\w scans'
_diffrn_radiation_type MoK\a
_diffrn_radiation_wavelength 0.71073
_diffrn_reflns_av_R_equivalents 0.0920
_diffrn_reflns_av_unetI/netI 0.0721
_diffrn_reflns_Laue_measured_fraction_full 0.999
_diffrn_reflns_Laue_measured_fraction_max 0.999
_diffrn_reflns_limit_h_max 8
_diffrn_reflns_limit_h_min -8
_diffrn_reflns_limit_k_max 12
_diffrn_reflns_limit_k_min -11
_diffrn_reflns_limit_l_max 24
_diffrn_reflns_limit_l_min -24
_diffrn_reflns_number 10371
_diffrn_reflns_point_group_measured_fraction_full 0.999
_diffrn_reflns_point_group_measured_fraction_max 0.999
_diffrn_reflns_theta_full 24.993
_diffrn_reflns_theta_max 24.993
_diffrn_reflns_theta_min 2.954
_diffrn_source 'Enhance (Mo) X-ray Source'
_exptl_absorpt_coefficient_mu 0.093
_exptl_absorpt_correction_T_max 1.00000
_exptl_absorpt_correction_T_min 0.20857
_exptl_absorpt_correction_type multi-scan
_exptl_absorpt_process_details
;
CrysAlisPro 1.171.39.46 (Rigaku Oxford Diffraction, 2018)
Empirical absorption correction using spherical harmonics,
 implemented in SCALE3 ABSPACK scaling algorithm.
;
_exptl_crystal_colour yellow
_exptl_crystal_density_diffrn 1.340
_exptl_crystal_description block
_exptl_crystal_F_000 616
_exptl_crystal_size_max 0.350
_exptl_crystal_size_mid 0.300
_exptl_crystal_size_min 0.140
_refine_diff_density_max 0.203
_refine_diff_density_min -0.209
_refine_diff_density_rms 0.050
_refine_ls_extinction_coef 0.007(3)
_refine_ls_extinction_expression Fc^*^=kFc[1+0.001xFc^2^\l^3^/sin(2\q)]^-1/4^
_refine_ls_extinction_method 'SHELXL-2016/6 (Sheldrick 2016)'
_refine_ls_goodness_of_fit_ref 0.999
_refine_ls_hydrogen_treatment constr
_refine_ls_matrix_type full
_refine_ls_number_parameters 201
_refine_ls_number_reflns 2570
_refine_ls_number_restraints 0
_refine_ls_restrained_S_all 0.999
_refine_ls_R_factor_all 0.1251
_refine_ls_R_factor_gt 0.0674
_refine_ls_shift/su_max 0.001
_refine_ls_shift/su_mean 0.000
_refine_ls_structure_factor_coef Fsqd
_refine_ls_weighting_details 'w=1/[\s^2^(Fo^2^)+(0.0860P)^2^] where P=(Fo^2^+2Fc^2^)/3'
_refine_ls_weighting_scheme calc
_refine_ls_wR_factor_gt 0.1687
_refine_ls_wR_factor_ref 0.2061
_reflns_Friedel_coverage 0.000
_reflns_number_gt 1318
_reflns_number_total 2570
_reflns_threshold_expression 'I > 2\s(I)'
_cod_data_source_file xk5058sup1.cif
_cod_data_source_block 1ome
_cod_database_code 2108498
_shelx_shelxl_version_number 2016/6
_shelx_space_group_comment
;
The symmetry employed for this shelxl refinement is uniquely defined
by the following loop, which should always be used as a source of
symmetry information in preference to the above space-group names.
They are only intended as comments.
;
_shelx_estimated_absorpt_t_min 0.968
_shelx_estimated_absorpt_t_max 0.987

loop_
_space_group_symop_operation_xyz
'x, y, z'
'-x, y+1/2, -z+1/2'
'-x, -y, -z'
'x, -y-1/2, z-1/2'

loop_
_atom_site_label
_atom_site_type_symbol
_atom_site_fract_x
_atom_site_fract_y
_atom_site_fract_z
_atom_site_U_iso_or_equiv
_atom_site_adp_type
_atom_site_occupancy
_atom_site_site_symmetry_order
_atom_site_calc_flag
_atom_site_refinement_flags_posn
_atom_site_refinement_flags_adp
O1 O 0.7893(3) 1.0113(2) 1.09307(10) 0.0662(7) Uani 1 1 d . .
O2 O 0.6130(3) 0.6305(2) 0.96041(10) 0.0750(7) Uani 1 1 d . .
O3 O 0.5459(4) 0.7538(3) 1.23034(12) 0.0983(10) Uani 1 1 d . .
N1 N 0.7599(4) 0.8138(3) 1.14338(12) 0.0623(7) Uani 1 1 d . .
N2 N 0.6360(4) 0.6016(3) 1.06834(12) 0.0700(8) Uani 1 1 d . .
H2NA H 0.601678 0.520268 1.063893 0.084 Uiso 1 1 calc R U
H2NB H 0.662101 0.635884 1.106502 0.084 Uiso 1 1 calc R U
C1 C 0.7901(4) 1.0851(3) 1.03763(16) 0.0604(8) Uani 1 1 d . .
C2 C 0.8323(5) 1.2182(3) 1.04632(19) 0.0743(10) Uani 1 1 d . .
H2 H 0.861119 1.254351 1.087765 0.089 Uiso 1 1 calc R U
C3 C 0.8305(5) 1.2950(4) 0.9919(2) 0.0842(12) Uani 1 1 d . .
H3 H 0.856948 1.384703 0.996718 0.101 Uiso 1 1 calc R U
C4 C 0.7900(5) 1.2413(4) 0.9304(2) 0.0844(12) Uani 1 1 d . .
H4 H 0.791501 1.294317 0.894070 0.101 Uiso 1 1 calc R U
C5 C 0.7478(5) 1.1103(4) 0.92288(18) 0.0729(10) Uani 1 1 d . .
H5 H 0.717895 1.074815 0.881306 0.088 Uiso 1 1 calc R U
C6 C 0.7488(4) 1.0289(3) 0.97687(15) 0.0573(8) Uani 1 1 d . .
C7 C 0.7056(4) 0.8912(3) 0.97332(15) 0.0597(8) Uani 1 1 d . .
H7 H 0.675968 0.851617 0.932678 0.072 Uiso 1 1 calc R U
C8 C 0.7062(4) 0.8173(3) 1.02642(14) 0.0530(8) Uani 1 1 d . .
C9 C 0.7532(4) 0.8772(3) 1.09056(15) 0.0554(8) Uani 1 1 d . .
C10 C 0.6487(5) 0.6743(3) 1.01632(16) 0.0598(8) Uani 1 1 d . .
C11 C 0.8114(5) 0.8708(3) 1.20570(14) 0.0629(9) Uani 1 1 d . .
C12 C 0.9692(6) 0.9505(4) 1.22375(17) 0.0854(12) Uani 1 1 d . .
H12 H 1.042563 0.976319 1.192607 0.102 Uiso 1 1 calc R U
C13 C 1.0217(7) 0.9932(4) 1.2864(2) 0.0923(12) Uani 1 1 d . .
H13 H 1.129226 1.047433 1.297779 0.111 Uiso 1 1 calc R U
C14 C 0.9131(7) 0.9547(4) 1.33244(19) 0.0934(14) Uani 1 1 d . .
H14 H 0.948704 0.982483 1.375237 0.112 Uiso 1 1 calc R U
C15 C 0.7535(6) 0.8761(4) 1.31617(17) 0.0835(12) Uani 1 1 d . .
H15 H 0.680062 0.851938 1.347591 0.100 Uiso 1 1 calc R U
C16 C 0.7016(6) 0.8325(3) 1.25278(16) 0.0713(10) Uani 1 1 d . .
C17 C 0.4321(8) 0.7073(5) 1.2755(2) 0.1271(18) Uani 1 1 d . .
H17A H 0.318729 0.664061 1.252688 0.191 Uiso 1 1 calc R U
H17B H 0.393723 0.780266 1.299772 0.191 Uiso 1 1 calc R U
H17C H 0.506416 0.646051 1.304649 0.191 Uiso 1 1 calc R U

loop_
_atom_site_aniso_label
_atom_site_aniso_U_11
_atom_site_aniso_U_22
_atom_site_aniso_U_33
_atom_site_aniso_U_23
_atom_site_aniso_U_13
_atom_site_aniso_U_12
O1 0.0811(16) 0.0629(14) 0.0533(14) -0.0095(10) 0.0072(11) 0.0006(11)
O2 0.1000(19) 0.0788(16) 0.0489(14) -0.0174(11) 0.0201(12) -0.0114(13)
O3 0.127(2) 0.109(2) 0.0611(17) 0.0011(13) 0.0240(15) -0.0409(18)
N1 0.0755(18) 0.0698(17) 0.0411(16) -0.0087(12) 0.0087(13) 0.0015(13)
N2 0.098(2) 0.0612(17) 0.0482(17) -0.0038(12) 0.0052(14) -0.0027(15)
C1 0.060(2) 0.065(2) 0.059(2) 0.0023(16) 0.0155(15) 0.0104(15)
C2 0.075(2) 0.066(2) 0.082(3) -0.0106(19) 0.0134(19) 0.0063(18)
C3 0.077(3) 0.071(2) 0.108(4) 0.012(2) 0.026(2) 0.0032(19)
C4 0.079(3) 0.091(3) 0.087(3) 0.018(2) 0.026(2) 0.016(2)
C5 0.076(2) 0.077(2) 0.069(2) 0.0035(19) 0.0199(17) 0.0084(18)
C6 0.0516(19) 0.066(2) 0.056(2) 0.0011(16) 0.0144(15) 0.0098(15)
C7 0.061(2) 0.076(2) 0.0419(18) -0.0079(15) 0.0091(14) 0.0069(16)
C8 0.0562(18) 0.0630(19) 0.0408(17) -0.0071(14) 0.0111(13) -0.0002(14)
C9 0.0534(18) 0.064(2) 0.0497(19) -0.0076(15) 0.0112(14) 0.0041(15)
C10 0.065(2) 0.069(2) 0.0466(19) -0.0049(16) 0.0127(15) 0.0051(15)
C11 0.080(2) 0.066(2) 0.0406(19) -0.0102(15) 0.0050(16) -0.0014(18)
C12 0.096(3) 0.102(3) 0.054(2) -0.019(2) 0.0009(19) -0.016(2)
C13 0.113(3) 0.093(3) 0.063(3) -0.016(2) -0.006(2) -0.015(2)
C14 0.141(4) 0.079(3) 0.050(2) -0.0155(19) -0.014(2) 0.018(3)
C15 0.133(4) 0.078(2) 0.043(2) 0.0003(18) 0.025(2) 0.005(2)
C16 0.102(3) 0.066(2) 0.045(2) 0.0008(16) 0.0112(19) -0.001(2)
C17 0.152(5) 0.150(4) 0.088(3) 0.012(3) 0.046(3) -0.053(3)

loop_
_atom_type_symbol
_atom_type_description
_atom_type_scat_dispersion_real
_atom_type_scat_dispersion_imag
_atom_type_scat_source
C C 0.0033 0.0016 'International Tables Vol C Tables 4.2.6.8 and 6.1.1.4'
H H 0.0000 0.0000 'International Tables Vol C Tables 4.2.6.8 and 6.1.1.4'
N N 0.0061 0.0033 'International Tables Vol C Tables 4.2.6.8 and 6.1.1.4'
O O 0.0106 0.0060 'International Tables Vol C Tables 4.2.6.8 and 6.1.1.4'

loop_
_geom_angle_atom_site_label_1
_geom_angle_atom_site_label_2
_geom_angle_atom_site_label_3
_geom_angle
C1 O1 C9 121.9(2)
C16 O3 C17 118.1(3)
C9 N1 C11 123.9(3)
C10 N2 H2NA 120.0
C10 N2 H2NB 120.0
H2NA N2 H2NB 120.0
C6 C1 O1 121.2(3)
C6 C1 C2 122.1(3)
O1 C1 C2 116.7(3)
C3 C2 C1 118.1(4)
C3 C2 H2 120.9
C1 C2 H2 120.9
C2 C3 C4 121.1(4)
C2 C3 H3 119.5
C4 C3 H3 119.5
C5 C4 C3 119.9(4)
C5 C4 H4 120.1
C3 C4 H4 120.1
C4 C5 C6 120.8(4)
C4 C5 H5 119.6
C6 C5 H5 119.6
C1 C6 C5 118.1(3)
C1 C6 C7 117.6(3)
C5 C6 C7 124.3(3)
C8 C7 C6 122.3(3)
C8 C7 H7 118.9
C6 C7 H7 118.9
C7 C8 C9 119.8(3)
C7 C8 C10 117.3(3)
C9 C8 C10 122.9(3)
N1 C9 O1 119.0(3)
N1 C9 C8 123.8(3)
O1 C9 C8 117.2(3)
O2 C10 N2 122.9(3)
O2 C10 C8 119.0(3)
N2 C10 C8 118.1(3)
C12 C11 C16 118.8(3)
C12 C11 N1 124.4(3)
C16 C11 N1 116.5(3)
C13 C12 C11 121.7(4)
C13 C12 H12 119.1
C11 C12 H12 119.1
C12 C13 C14 119.0(4)
C12 C13 H13 120.5
C14 C13 H13 120.5
C15 C14 C13 121.0(4)
C15 C14 H14 119.5
C13 C14 H14 119.5
C14 C15 C16 119.8(4)
C14 C15 H15 120.1
C16 C15 H15 120.1
O3 C16 C15 125.5(4)
O3 C16 C11 114.8(3)
C15 C16 C11 119.7(4)
O3 C17 H17A 109.5
O3 C17 H17B 109.5
H17A C17 H17B 109.5
O3 C17 H17C 109.5
H17A C17 H17C 109.5
H17B C17 H17C 109.5

loop_
_geom_bond_atom_site_label_1
_geom_bond_atom_site_label_2
_geom_bond_distance
O1 C1 1.379(4)
O1 C9 1.383(4)
O2 C10 1.234(3)
O3 C16 1.368(4)
O3 C17 1.411(4)
N1 C9 1.270(4)
N1 C11 1.414(4)
N2 C10 1.327(4)
N2 H2NA 0.8600
N2 H2NB 0.8600
C1 C6 1.376(4)
C1 C2 1.387(4)
C2 C3 1.375(5)
C2 H2 0.9300
C3 C4 1.381(5)
C3 H3 0.9300
C4 C5 1.365(5)
C4 H4 0.9300
C5 C6 1.395(4)
C5 H5 0.9300
C6 C7 1.428(4)
C7 C8 1.337(4)
C7 H7 0.9300
C8 C9 1.456(4)
C8 C10 1.511(4)
C11 C12 1.369(5)
C11 C16 1.398(4)
C12 C13 1.368(5)
C12 H12 0.9300
C13 C14 1.376(5)
C13 H13 0.9300
C14 C15 1.367(5)
C14 H14 0.9300
C15 C16 1.384(5)
C15 H15 0.9300
C17 H17A 0.9600
C17 H17B 0.9600
C17 H17C 0.9600

loop_
_geom_hbond_atom_site_label_D
_geom_hbond_atom_site_label_H
_geom_hbond_atom_site_label_A
_geom_hbond_distance_DH
_geom_hbond_distance_HA
_geom_hbond_distance_DA
_geom_hbond_angle_DHA
_geom_hbond_site_symmetry_A
N2 H2NB N1 0.86 2.03 2.717(4) 135.6 .
N2 H2NA O2 0.86 2.14 2.931(4) 151.9 3_667

loop_
_geom_torsion_atom_site_label_1
_geom_torsion_atom_site_label_2
_geom_torsion_atom_site_label_3
_geom_torsion_atom_site_label_4
_geom_torsion
C9 O1 C1 C6 2.0(4)
C9 O1 C1 C2 -178.6(3)
C6 C1 C2 C3 0.6(5)
O1 C1 C2 C3 -178.7(3)
C1 C2 C3 C4 -0.7(5)
C2 C3 C4 C5 1.1(6)
C3 C4 C5 C6 -1.3(5)
O1 C1 C6 C5 178.5(3)
C2 C1 C6 C5 -0.8(4)
O1 C1 C6 C7 -0.1(4)
C2 C1 C6 C7 -179.5(3)
C4 C5 C6 C1 1.2(5)
C4 C5 C6 C7 179.7(3)
C1 C6 C7 C8 -0.7(4)
C5 C6 C7 C8 -179.2(3)
C6 C7 C8 C9 -0.4(4)
C6 C7 C8 C10 177.1(3)
C11 N1 C9 O1 -3.1(4)
C11 N1 C9 C8 178.0(3)
C1 O1 C9 N1 178.0(3)
C1 O1 C9 C8 -3.0(4)
C7 C8 C9 N1 -178.9(3)
C10 C8 C9 N1 3.7(4)
C7 C8 C9 O1 2.1(4)
C10 C8 C9 O1 -175.2(3)
C7 C8 C10 O2 3.4(4)
C9 C8 C10 O2 -179.2(3)
C7 C8 C10 N2 -175.6(3)
C9 C8 C10 N2 1.8(4)
C9 N1 C11 C12 -47.4(5)
C9 N1 C11 C16 138.4(3)
C16 C11 C12 C13 0.1(6)
N1 C11 C12 C13 -174.0(3)
C11 C12 C13 C14 0.1(6)
C12 C13 C14 C15 -0.7(6)
C13 C14 C15 C16 1.1(6)
C17 O3 C16 C15 -3.0(6)
C17 O3 C16 C11 177.8(3)
C14 C15 C16 O3 180.0(3)
C14 C15 C16 C11 -0.9(5)
C12 C11 C16 O3 179.5(3)
N1 C11 C16 O3 -6.0(5)
C12 C11 C16 C15 0.3(5)
N1 C11 C16 C15 174.8(3)

_cod_database_fobs_code 2108498
